data_1546843
loop_
_publ_author_name
'Liu, Feng'
'Gao, Wei'
'Zhang, Xiu-Mei'
'Liu, Jie-Ping'
'Gao, En-Qing'

_publ_section_title
;
 Four coordination polymers based on dinuclear and trinuclear units with a
 new multifunctional pyridyl-dicarboxylate ligand: luminescence and
 magnetic properties
;
_journal_issue 38
_journal_name_full CrystEngComm
_journal_page_first 5755
_journal_page_last 5763
_journal_paper_doi 10.1039/C7CE01042G
_journal_volume 19
_journal_year 2017
_chemical_formula_sum 'C14 H13 N O6 Zn'
_chemical_formula_weight 356.64
_space_group_crystal_system triclinic
_space_group_IT_number 2
_space_group_name_Hall '-P 1'
_space_group_name_H-M_alt 'P -1'
_symmetry_space_group_name_Hall '-P 1'
_symmetry_space_group_name_H-M 'P -1'
_atom_sites_solution_hydrogens mixed
_audit_creation_method SHELXL-2014/7
_audit_update_record
;
2017-06-27 deposited with the CCDC.
2017-07-24 downloaded from the CCDC.
;
_cell_angle_alpha 107.355(3)
_cell_angle_beta 101.071(4)
_cell_angle_gamma 111.799(3)
_cell_formula_units_Z 2
_cell_length_a 8.2330(8)
_cell_length_b 9.7370(8)
_cell_length_c 10.4837(10)
_cell_measurement_reflns_used 5179
_cell_measurement_temperature 293(2)
_cell_measurement_theta_max 27.53
_cell_measurement_theta_min 2.92
_cell_volume 699.98(12)
_computing_cell_refinement 'Bruker SMART'
_computing_data_collection 'Bruker SMART'
_computing_data_reduction 'Bruker SAINT'
_computing_molecular_graphics 'Bruker SHELXTL'
_computing_publication_material 'Bruker SHELXTL'
_computing_structure_refinement 'SHELXL-2014/7 (Sheldrick, 2014)'
_computing_structure_solution 'Bruker SHELXTL'
_diffrn_ambient_temperature 293(2)
_diffrn_measured_fraction_theta_full 0.997
_diffrn_measured_fraction_theta_max 0.997
_diffrn_measurement_device_type 'CCD area detector'
_diffrn_measurement_method 'phi and omega scans'
_diffrn_radiation_type MoK\a
_diffrn_radiation_wavelength 0.71073
_diffrn_reflns_av_R_equivalents 0.0237
_diffrn_reflns_av_unetI/netI 0.0249
_diffrn_reflns_Laue_measured_fraction_full 0.997
_diffrn_reflns_Laue_measured_fraction_max 0.997
_diffrn_reflns_limit_h_max 9
_diffrn_reflns_limit_h_min -9
_diffrn_reflns_limit_k_max 11
_diffrn_reflns_limit_k_min -11
_diffrn_reflns_limit_l_max 12
_diffrn_reflns_limit_l_min -12
_diffrn_reflns_number 7549
_diffrn_reflns_point_group_measured_fraction_full 0.997
_diffrn_reflns_point_group_measured_fraction_max 0.997
_diffrn_reflns_theta_full 24.995
_diffrn_reflns_theta_max 24.995
_diffrn_reflns_theta_min 2.921
_diffrn_source 'fine-focus sealed tube'
_exptl_absorpt_coefficient_mu 1.784
_exptl_absorpt_correction_type none
_exptl_crystal_colour colorless
_exptl_crystal_density_diffrn 1.692
_exptl_crystal_density_method 'not measured'
_exptl_crystal_description block
_exptl_crystal_F_000 364
_exptl_crystal_size_max 0.100
_exptl_crystal_size_mid 0.100
_exptl_crystal_size_min 0.080
_refine_diff_density_max 0.520
_refine_diff_density_min -0.570
_refine_diff_density_rms 0.066
_refine_ls_extinction_method none
_refine_ls_goodness_of_fit_ref 1.054
_refine_ls_hydrogen_treatment mixed
_refine_ls_matrix_type full
_refine_ls_number_parameters 211
_refine_ls_number_reflns 2458
_refine_ls_number_restraints 3
_refine_ls_restrained_S_all 1.053
_refine_ls_R_factor_all 0.0329
_refine_ls_R_factor_gt 0.0282
_refine_ls_shift/su_max 0.000
_refine_ls_shift/su_mean 0.000
_refine_ls_structure_factor_coef Fsqd
_refine_ls_weighting_details 'w=1/[\s^2^(Fo^2^)+(0.0333P)^2^+0.7160P] where P=(Fo^2^+2Fc^2^)/3'
_refine_ls_weighting_scheme calc
_refine_ls_wR_factor_gt 0.0682
_refine_ls_wR_factor_ref 0.0707
_reflns_Friedel_coverage 0.000
_reflns_number_gt 2214
_reflns_number_total 2458
_reflns_threshold_expression 'I > 2\s(I)'
_cod_data_source_file c7ce01042g2.cif
_cod_data_source_block 1
_cod_original_cell_volume 699.98(11)
_cod_database_code 1546843
_shelx_shelxl_version_number 2014/7
_shelx_space_group_comment
;
The symmetry employed for this shelxl refinement is uniquely defined
by the following loop, which should always be used as a source of
symmetry information in preference to the above space-group names.
They are only intended as comments.
;
_shelx_estimated_absorpt_t_min 0.842
_shelx_estimated_absorpt_t_max 0.870

loop_
_space_group_symop_operation_xyz
'x, y, z'
'-x, -y, -z'

loop_
_atom_site_label
_atom_site_type_symbol
_atom_site_fract_x
_atom_site_fract_y
_atom_site_fract_z
_atom_site_U_iso_or_equiv
_atom_site_adp_type
_atom_site_occupancy
_atom_site_site_symmetry_order
_atom_site_calc_flag
_atom_site_refinement_flags_posn
_atom_site_refinement_flags_adp
Zn1 Zn -0.20232(4) -0.14720(3) 0.00381(3) 0.02075(11) Uani 1 1 d . .
O1 O -0.0575(2) 0.09143(19) 0.08808(19) 0.0230(4) Uani 1 1 d . .
O2 O -0.3031(3) 0.1196(2) -0.0042(2) 0.0365(5) Uani 1 1 d . .
O3 O -0.4011(3) -0.1634(3) 0.1030(2) 0.0351(5) Uani 1 1 d . .
H3A H -0.486(5) -0.144(4) 0.070(4) 0.053 Uiso 1 1 d . U
H3C H -0.358(5) -0.107(5) 0.186(4) 0.053 Uiso 1 1 d . U
O4 O 0.0397(3) 0.8901(2) 0.2941(2) 0.0332(5) Uani 1 1 d . .
O5 O -0.1201(2) 0.7128(2) 0.06947(18) 0.0240(4) Uani 1 1 d . .
O6 O 0.1995(7) 0.0132(9) 0.6084(4) 0.162(3) Uani 1 1 d D .
H6B H 0.095(8) -0.049(11) 0.613(10) 0.243 Uiso 1 1 d D U
H6A H 0.177(14) 0.011(12) 0.525(5) 0.243 Uiso 1 1 d D U
N1 N 0.6154(3) 0.7381(2) 0.7992(2) 0.0197(4) Uani 1 1 d . .
C1 C -0.1450(3) 0.1765(3) 0.0790(3) 0.0196(5) Uani 1 1 d . .
C2 C -0.0401(3) 0.3523(3) 0.1769(3) 0.0176(5) Uani 1 1 d . .
C3 C 0.0968(3) 0.4027(3) 0.3050(3) 0.0199(5) Uani 1 1 d . .
H3 H 0.1213 0.3265 0.3299 0.024 Uiso 1 1 calc R U
C4 C 0.1980(3) 0.5662(3) 0.3969(2) 0.0199(5) Uani 1 1 d . .
C5 C 0.1575(4) 0.6773(3) 0.3566(3) 0.0227(5) Uani 1 1 d . .
H5 H 0.2241 0.7867 0.4164 0.027 Uiso 1 1 calc R U
C6 C 0.0197(3) 0.6282(3) 0.2292(3) 0.0187(5) Uani 1 1 d . .
C7 C -0.0794(3) 0.4652(3) 0.1394(3) 0.0183(5) Uani 1 1 d . .
H7 H -0.1721 0.4313 0.0542 0.022 Uiso 1 1 calc R U
C8 C -0.0218(3) 0.7546(3) 0.1966(3) 0.0193(5) Uani 1 1 d . .
C9 C 0.3456(4) 0.6233(3) 0.5341(3) 0.0212(5) Uani 1 1 d . .
C10 C 0.4932(4) 0.7795(3) 0.5962(3) 0.0296(6) Uani 1 1 d . .
H10 H 0.5046 0.8480 0.5490 0.036 Uiso 1 1 calc R U
C11 C 0.6213(4) 0.8317(3) 0.7265(3) 0.0277(6) Uani 1 1 d . .
H11 H 0.7171 0.9370 0.7669 0.033 Uiso 1 1 calc R U
C12 C 0.4808(3) 0.5835(3) 0.7376(3) 0.0194(5) Uani 1 1 d . .
C13 C 0.3443(3) 0.5259(3) 0.6067(3) 0.0220(5) Uani 1 1 d . .
H13 H 0.2506 0.4198 0.5674 0.026 Uiso 1 1 calc R U
C14 C 0.4830(4) 0.4759(3) 0.8128(3) 0.0319(7) Uani 1 1 d . .
H14A H 0.3802 0.3701 0.7576 0.048 Uiso 1 1 calc R U
H14B H 0.5975 0.4685 0.8252 0.048 Uiso 1 1 calc R U
H14C H 0.4726 0.5199 0.9042 0.048 Uiso 1 1 calc R U

loop_
_atom_site_aniso_label
_atom_site_aniso_U_11
_atom_site_aniso_U_22
_atom_site_aniso_U_33
_atom_site_aniso_U_23
_atom_site_aniso_U_13
_atom_site_aniso_U_12
Zn1 0.02324(17) 0.01238(16) 0.01812(17) 0.00456(12) -0.00566(12) 0.00715(12)
O1 0.0222(9) 0.0133(8) 0.0282(10) 0.0048(7) -0.0003(8) 0.0100(7)
O2 0.0251(10) 0.0229(10) 0.0410(12) 0.0005(9) -0.0117(9) 0.0115(9)
O3 0.0358(12) 0.0446(13) 0.0376(12) 0.0228(10) 0.0110(10) 0.0268(11)
O4 0.0467(12) 0.0184(10) 0.0286(10) 0.0045(8) 0.0014(9) 0.0184(9)
O5 0.0306(10) 0.0227(9) 0.0211(9) 0.0107(8) 0.0020(8) 0.0167(8)
O6 0.154(4) 0.263(6) 0.046(2) -0.029(3) -0.015(2) 0.169(5)
N1 0.0186(10) 0.0175(10) 0.0165(10) 0.0062(8) -0.0015(8) 0.0058(9)
C1 0.0219(13) 0.0152(12) 0.0195(12) 0.0053(10) 0.0026(11) 0.0097(10)
C2 0.0199(12) 0.0142(12) 0.0159(12) 0.0038(10) 0.0025(10) 0.0087(10)
C3 0.0244(13) 0.0167(12) 0.0184(12) 0.0076(10) 0.0016(10) 0.0117(10)
C4 0.0230(13) 0.0185(12) 0.0134(12) 0.0043(10) -0.0005(10) 0.0098(11)
C5 0.0295(14) 0.0141(12) 0.0173(12) 0.0031(10) -0.0011(11) 0.0099(11)
C6 0.0230(13) 0.0170(12) 0.0168(12) 0.0072(10) 0.0036(10) 0.0110(10)
C7 0.0206(12) 0.0177(12) 0.0147(11) 0.0056(10) 0.0005(10) 0.0105(10)
C8 0.0210(12) 0.0179(12) 0.0217(13) 0.0100(11) 0.0057(11) 0.0108(10)
C9 0.0246(13) 0.0182(12) 0.0162(12) 0.0044(10) 0.0000(10) 0.0108(11)
C10 0.0369(16) 0.0196(13) 0.0225(14) 0.0113(11) -0.0033(12) 0.0074(12)
C11 0.0272(14) 0.0148(12) 0.0250(14) 0.0076(11) -0.0050(11) 0.0006(11)
C12 0.0187(12) 0.0186(12) 0.0173(12) 0.0074(10) 0.0012(10) 0.0074(10)
C13 0.0213(13) 0.0154(12) 0.0192(13) 0.0053(10) -0.0012(10) 0.0037(10)
C14 0.0313(15) 0.0251(14) 0.0275(15) 0.0159(12) -0.0036(12) 0.0037(12)

loop_
_atom_type_symbol
_atom_type_description
_atom_type_scat_dispersion_real
_atom_type_scat_dispersion_imag
_atom_type_scat_source
C C 0.0033 0.0016 'International Tables Vol C Tables 4.2.6.8 and 6.1.1.4'
N N 0.0061 0.0033 'International Tables Vol C Tables 4.2.6.8 and 6.1.1.4'
O O 0.0106 0.0060 'International Tables Vol C Tables 4.2.6.8 and 6.1.1.4'
Zn Zn 0.2839 1.4301 'International Tables Vol C Tables 4.2.6.8 and 6.1.1.4'
H H 0.0000 0.0000 'International Tables Vol C Tables 4.2.6.8 and 6.1.1.4'

loop_
_geom_angle_atom_site_label_1
_geom_angle_atom_site_label_2
_geom_angle_atom_site_label_3
_geom_angle
_geom_angle_site_symmetry_1
_geom_angle_site_symmetry_3
O5 Zn1 O1 123.12(7) 1_545 .
O5 Zn1 N1 113.69(8) 1_545 1_444
O1 Zn1 N1 118.98(8) . 1_444
O5 Zn1 O3 96.02(8) 1_545 .
O1 Zn1 O3 97.77(8) . .
N1 Zn1 O3 96.65(9) 1_444 .
O5 Zn1 O1 86.08(7) 1_545 2
O1 Zn1 O1 75.01(7) . 2
N1 Zn1 O1 89.20(7) 1_444 2
O3 Zn1 O1 172.35(8) . 2
C1 O1 Zn1 118.64(15) . .
C1 O1 Zn1 115.15(15) . 2
Zn1 O1 Zn1 104.99(7) . 2
Zn1 O3 H3A 117(3) . .
Zn1 O3 H3C 114(3) . .
H3A O3 H3C 106(4) . .
C8 O5 Zn1 124.00(15) . 1_565
H6B O6 H6A 107(3) . .
C11 N1 C12 118.1(2) . .
C11 N1 Zn1 115.89(16) . 1_666
C12 N1 Zn1 125.67(16) . 1_666
O2 C1 O1 123.2(2) . .
O2 C1 C2 121.0(2) . .
O1 C1 C2 115.8(2) . .
C3 C2 C7 120.0(2) . .
C3 C2 C1 119.9(2) . .
C7 C2 C1 120.1(2) . .
C2 C3 C4 120.8(2) . .
C2 C3 H3 119.6 . .
C4 C3 H3 119.6 . .
C5 C4 C3 118.2(2) . .
C5 C4 C9 119.9(2) . .
C3 C4 C9 121.9(2) . .
C6 C5 C4 121.6(2) . .
C6 C5 H5 119.2 . .
C4 C5 H5 119.2 . .
C7 C6 C5 119.4(2) . .
C7 C6 C8 122.2(2) . .
C5 C6 C8 118.3(2) . .
C6 C7 C2 120.0(2) . .
C6 C7 H7 120.0 . .
C2 C7 H7 120.0 . .
O4 C8 O5 124.8(2) . .
O4 C8 C6 118.6(2) . .
O5 C8 C6 116.6(2) . .
C13 C9 C10 116.7(2) . .
C13 C9 C4 122.2(2) . .
C10 C9 C4 121.2(2) . .
C11 C10 C9 119.8(2) . .
C11 C10 H10 120.1 . .
C9 C10 H10 120.1 . .
N1 C11 C10 123.2(2) . .
N1 C11 H11 118.4 . .
C10 C11 H11 118.4 . .
N1 C12 C13 120.8(2) . .
N1 C12 C14 118.2(2) . .
C13 C12 C14 121.0(2) . .
C9 C13 C12 121.3(2) . .
C9 C13 H13 119.4 . .
C12 C13 H13 119.4 . .
C12 C14 H14A 109.5 . .
C12 C14 H14B 109.5 . .
H14A C14 H14B 109.5 . .
C12 C14 H14C 109.5 . .
H14A C14 H14C 109.5 . .
H14B C14 H14C 109.5 . .

loop_
_geom_bond_atom_site_label_1
_geom_bond_atom_site_label_2
_geom_bond_distance
_geom_bond_site_symmetry_2
Zn1 O5 1.9641(16) 1_545
Zn1 O1 1.9784(16) .
Zn1 N1 2.047(2) 1_444
Zn1 O3 2.084(2) .
Zn1 O1 2.4575(18) 2
O1 C1 1.295(3) .
O1 Zn1 2.4575(18) 2
O2 C1 1.226(3) .
O3 H3A 0.83(4) .
O3 H3C 0.80(4) .
O4 C8 1.242(3) .
O5 C8 1.270(3) .
O5 Zn1 1.9641(16) 1_565
O6 H6B 0.87(2) .
O6 H6A 0.85(2) .
N1 C11 1.344(3) .
N1 C12 1.348(3) .
N1 Zn1 2.047(2) 1_666
C1 C2 1.498(3) .
C2 C3 1.389(3) .
C2 C7 1.393(3) .
C3 C4 1.396(3) .
C3 H3 0.9300 .
C4 C5 1.395(3) .
C4 C9 1.485(3) .
C5 C6 1.391(3) .
C5 H5 0.9300 .
C6 C7 1.386(3) .
C6 C8 1.506(3) .
C7 H7 0.9300 .
C9 C13 1.380(3) .
C9 C10 1.395(4) .
C10 C11 1.369(4) .
C10 H10 0.9300 .
C11 H11 0.9300 .
C12 C13 1.393(3) .
C12 C14 1.490(3) .
C13 H13 0.9300 .
C14 H14A 0.9600 .
C14 H14B 0.9600 .
C14 H14C 0.9600 .

loop_
_geom_torsion_atom_site_label_1
_geom_torsion_atom_site_label_2
_geom_torsion_atom_site_label_3
_geom_torsion_atom_site_label_4
_geom_torsion
_geom_torsion_site_symmetry_1
Zn1 O1 C1 O2 -16.6(3) .
Zn1 O1 C1 O2 109.0(3) 2
Zn1 O1 C1 C2 163.85(16) .
Zn1 O1 C1 C2 -70.6(2) 2
O2 C1 C2 C3 153.3(3) .
O1 C1 C2 C3 -27.2(3) .
O2 C1 C2 C7 -26.9(4) .
O1 C1 C2 C7 152.7(2) .
C7 C2 C3 C4 -0.8(4) .
C1 C2 C3 C4 179.1(2) .
C2 C3 C4 C5 0.2(4) .
C2 C3 C4 C9 -179.8(2) .
C3 C4 C5 C6 0.4(4) .
C9 C4 C5 C6 -179.7(2) .
C4 C5 C6 C7 -0.3(4) .
C4 C5 C6 C8 177.2(2) .
C5 C6 C7 C2 -0.2(4) .
C8 C6 C7 C2 -177.7(2) .
C3 C2 C7 C6 0.8(4) .
C1 C2 C7 C6 -179.1(2) .
Zn1 O5 C8 O4 -2.4(4) 1_565
Zn1 O5 C8 C6 176.90(16) 1_565
C7 C6 C8 O4 163.3(2) .
C5 C6 C8 O4 -14.2(4) .
C7 C6 C8 O5 -16.0(4) .
C5 C6 C8 O5 166.5(2) .
C5 C4 C9 C13 153.4(3) .
C3 C4 C9 C13 -26.7(4) .
C5 C4 C9 C10 -26.7(4) .
C3 C4 C9 C10 153.3(3) .
C13 C9 C10 C11 -3.7(4) .
C4 C9 C10 C11 176.3(3) .
C12 N1 C11 C10 2.7(4) .
Zn1 N1 C11 C10 -171.0(2) 1_666
C9 C10 C11 N1 1.4(5) .
C11 N1 C12 C13 -4.3(4) .
Zn1 N1 C12 C13 168.79(18) 1_666
C11 N1 C12 C14 175.2(3) .
Zn1 N1 C12 C14 -11.7(3) 1_666
C10 C9 C13 C12 2.1(4) .
C4 C9 C13 C12 -177.9(2) .
N1 C12 C13 C9 1.9(4) .
C14 C12 C13 C9 -177.6(3) .
